data_7239038
loop_
_publ_author_name
'Jaiswal, Pradeep Kumar'
'Biswas, Soumen'
'Singh, Shivendra'
'Pathak, Biswarup'
'Mobin, Shaikh M.'
'Samanta, Sampak'

_publ_section_title
;
 Stereoselective synthesis of highly functionalized tetrahydrocarbazoles
 through a domino Michael--Henry reaction: an easy access to four
 contiguous chiral centers
;
_journal_issue 27
_journal_name_full 'RSC Advances'
_journal_page_first 10644
_journal_paper_doi 10.1039/c3ra41409d
_journal_volume 3
_journal_year 2013
_chemical_formula_sum 'C20 H18 N2 O5'
_chemical_formula_weight 366.36
_space_group_IT_number 14
_space_group_name_Hall '-P 2yn'
_space_group_name_H-M_alt 'P 1 21/n 1'
_symmetry_cell_setting monoclinic
_symmetry_space_group_name_H-M 'P 1 21/n 1'
_atom_sites_solution_hydrogens geom
_atom_sites_solution_primary direct
_atom_sites_solution_secondary difmap
_audit_creation_method SHELXL-97
_cell_angle_alpha 90.00
_cell_angle_beta 104.062(3)
_cell_angle_gamma 90.00
_cell_formula_units_Z 4
_cell_length_a 8.8760(2)
_cell_length_b 11.1516(2)
_cell_length_c 17.9923(6)
_cell_measurement_reflns_used 6986
_cell_measurement_temperature 150(2)
_cell_measurement_theta_max 32.5887
_cell_measurement_theta_min 2.9829
_cell_volume 1727.54(8)
_computing_cell_refinement 'CrysAlis RED, Oxford Diffraction Ltd.,'
_computing_data_collection 'CrysAlis CCD, Oxford Diffraction Ltd.,'
_computing_data_reduction 'CrysAlis RED, Oxford Diffraction Ltd.,'
_computing_molecular_graphics Ortep3
_computing_publication_material Shelx97
_computing_structure_refinement 'SHELXL-97 (Sheldrick, 1997)'
_computing_structure_solution 'SHELXS-97 (Sheldrick, 1997)'
_diffrn_ambient_temperature 150(2)
_diffrn_detector_area_resol_mean 15.9948
_diffrn_measured_fraction_theta_full 0.998
_diffrn_measured_fraction_theta_max 0.998
_diffrn_measurement_device_type 'OXFORD DIFFRACTION SUPER NOVA'
_diffrn_measurement_method \w/q-scan
_diffrn_radiation_monochromator graphite
_diffrn_radiation_source 'Micro-Focus (Mo) X-ray Source'
_diffrn_radiation_type MoK\a
_diffrn_radiation_wavelength 0.71073
_diffrn_reflns_av_R_equivalents 0.0257
_diffrn_reflns_av_sigmaI/netI 0.0178
_diffrn_reflns_limit_h_max 10
_diffrn_reflns_limit_h_min -10
_diffrn_reflns_limit_k_max 13
_diffrn_reflns_limit_k_min -13
_diffrn_reflns_limit_l_max 21
_diffrn_reflns_limit_l_min -20
_diffrn_reflns_number 15096
_diffrn_reflns_theta_full 25.00
_diffrn_reflns_theta_max 25.00
_diffrn_reflns_theta_min 2.99
_exptl_absorpt_coefficient_mu 0.103
_exptl_absorpt_correction_T_max 0.9788
_exptl_absorpt_correction_T_min 0.9660
_exptl_absorpt_correction_type multi-scan
_exptl_absorpt_process_details
;
CrysAlis RED, Oxford Diffraction Ltd.,
Version 1.171.31.7 (release 18-10-2006 CrysAlis171 .NET)
(compiled Oct 18 2006,16:28:17)
Empirical absorption correction using spherical harmonics,
implemented in SCALE3 ABSPACK scaling algorithm.
;
_exptl_crystal_colour colorless
_exptl_crystal_density_diffrn 1.409
_exptl_crystal_density_method 'not measured'
_exptl_crystal_description block
_exptl_crystal_F_000 768
_exptl_crystal_size_max 0.34
_exptl_crystal_size_mid 0.28
_exptl_crystal_size_min 0.21
_refine_diff_density_max 1.484
_refine_diff_density_min -0.549
_refine_diff_density_rms 0.071
_refine_ls_extinction_method none
_refine_ls_goodness_of_fit_ref 1.093
_refine_ls_hydrogen_treatment mixed
_refine_ls_matrix_type full
_refine_ls_number_parameters 245
_refine_ls_number_reflns 3034
_refine_ls_number_restraints 0
_refine_ls_restrained_S_all 1.093
_refine_ls_R_factor_all 0.0888
_refine_ls_R_factor_gt 0.0832
_refine_ls_shift/su_max 0.000
_refine_ls_shift/su_mean 0.000
_refine_ls_structure_factor_coef Fsqd
_refine_ls_weighting_details 'calc w=1/[\s^2^(Fo^2^)+(0.1353P)^2^+2.5639P] where P=(Fo^2^+2Fc^2^)/3'
_refine_ls_weighting_scheme calc
_refine_ls_wR_factor_gt 0.2457
_refine_ls_wR_factor_ref 0.2516
_reflns_number_gt 2730
_reflns_number_total 3034
_reflns_threshold_expression >2sigma(I)
_cod_data_source_file c3ra41409d.txt
_cod_data_source_block ss007
_cod_depositor_comments
;
The following automatic conversions were performed:

data item '_symmetry_cell_setting' value 'Monoclinic' was changed to
'monoclinic' in accordance with the
/home/saulius/struct/COD-crude-data/automatic-downloads/DataCite-retrospective/RSC/depositions/lib/dictionaries/cif_core.dic
dictionary named 'cif_core.dic' version 2.4.2 last updated on
2011-04-26.

Automatic conversion script
Id: cif_fix_values 6909 2019-04-08 15:41:33Z antanas 
;
_cod_original_sg_symbol_H-M 'P 21/n'
_cod_database_code 7239038

loop_
_symmetry_equiv_pos_as_xyz
'x, y, z'
'-x+1/2, y+1/2, -z+1/2'
'-x, -y, -z'
'x-1/2, -y-1/2, z-1/2'

loop_
_atom_site_label
_atom_site_type_symbol
_atom_site_fract_x
_atom_site_fract_y
_atom_site_fract_z
_atom_site_U_iso_or_equiv
_atom_site_adp_type
_atom_site_occupancy
_atom_site_symmetry_multiplicity
_atom_site_calc_flag
_atom_site_refinement_flags
O1 O -0.1140(4) -0.1745(3) 0.77988(16) 0.0627(8) Uani 1 1 d .
O2 O 0.1051(3) -0.1335(3) 0.86797(16) 0.0515(7) Uani 1 1 d .
O3 O -0.3962(3) -0.5491(3) 0.8580(2) 0.0681(9) Uani 1 1 d .
H3 H -0.3430 -0.5989 0.8403 0.102 Uiso 1 1 calc R
O4 O -0.6177(4) -0.3322(3) 0.8105(2) 0.0721(10) Uani 1 1 d .
O5 O -0.5491(4) -0.3081(3) 0.9319(2) 0.0749(10) Uani 1 1 d .
N1 N 0.1110(3) -0.4109(3) 0.90372(17) 0.0388(7) Uani 1 1 d .
H1 H 0.1927 -0.3641 0.9090 0.047 Uiso 1 1 calc R
N2 N -0.5191(4) -0.3210(3) 0.8702(2) 0.0500(9) Uani 1 1 d .
C1 C -0.3014(4) -0.4594(3) 0.8953(2) 0.0420(8) Uani 1 1 d .
H1A H -0.3083 -0.4621 0.9500 0.050 Uiso 1 1 calc R
C2 C -0.1332(4) -0.4701(3) 0.8964(2) 0.0359(8) Uani 1 1 d .
C3 C -0.0364(4) -0.3740(3) 0.90432(19) 0.0347(7) Uani 1 1 d .
C4 C -0.0812(4) -0.2442(3) 0.9092(2) 0.0375(8) Uani 1 1 d .
H4 H -0.0162 -0.2113 0.9583 0.045 Uiso 1 1 calc R
C5 C -0.2545(4) -0.2347(3) 0.9129(2) 0.0439(9) Uani 1 1 d .
H5 H -0.2558 -0.2510 0.9674 0.053 Uiso 1 1 calc R
C6 C -0.3524(4) -0.3324(3) 0.8657(2) 0.0448(9) Uani 1 1 d .
H6 H -0.3464 -0.3252 0.8111 0.054 Uiso 1 1 calc R
C7 C -0.3178(4) -0.1088(3) 0.8956(2) 0.0397(8) Uani 1 1 d .
C8 C -0.3931(5) -0.0662(4) 0.8246(2) 0.0511(10) Uani 1 1 d .
H8 H -0.4098 -0.1183 0.7816 0.061 Uiso 1 1 calc R
C9 C -0.4449(5) 0.0506(4) 0.8145(3) 0.0610(12) Uani 1 1 d .
H9 H -0.4962 0.0782 0.7649 0.073 Uiso 1 1 calc R
C10 C -0.4227(5) 0.1269(4) 0.8756(3) 0.0615(12) Uani 1 1 d .
H10 H -0.4577 0.2075 0.8685 0.074 Uiso 1 1 calc R
C11 C -0.3496(6) 0.0861(4) 0.9472(3) 0.0673(13) Uani 1 1 d .
H11 H -0.3351 0.1387 0.9899 0.081 Uiso 1 1 calc R
C12 C -0.2971(5) -0.0305(4) 0.9577(3) 0.0551(10) Uani 1 1 d .
H12 H -0.2464 -0.0577 1.0076 0.066 Uiso 1 1 calc R
C13 C -0.0364(4) -0.1786(3) 0.8443(2) 0.0371(8) Uani 1 1 d .
C14 C 0.1735(6) -0.0821(4) 0.8111(3) 0.0683(13) Uani 1 1 d .
H14A H 0.1747 -0.1418 0.7712 0.102 Uiso 1 1 calc R
H14B H 0.2802 -0.0571 0.8349 0.102 Uiso 1 1 calc R
H14C H 0.1127 -0.0123 0.7881 0.102 Uiso 1 1 calc R
C15 C 0.1095(4) -0.5335(3) 0.89354(19) 0.0365(8) Uani 1 1 d .
C16 C 0.2278(4) -0.6113(3) 0.8857(2) 0.0447(9) Uani 1 1 d .
H16 H 0.3298 -0.5831 0.8879 0.054 Uiso 1 1 calc R
C17 C 0.1898(5) -0.7306(4) 0.8748(2) 0.0514(10) Uani 1 1 d .
H17 H 0.2675 -0.7858 0.8688 0.062 Uiso 1 1 calc R
C18 C 0.0412(5) -0.7730(3) 0.8722(2) 0.0488(9) Uani 1 1 d .
H18 H 0.0203 -0.8563 0.8650 0.059 Uiso 1 1 calc R
C19 C -0.0762(4) -0.6968(3) 0.8798(2) 0.0435(8) Uani 1 1 d .
H19 H -0.1773 -0.7265 0.8780 0.052 Uiso 1 1 calc R
C20 C -0.0428(4) -0.5739(3) 0.89013(18) 0.0351(7) Uani 1 1 d .

loop_
_atom_site_aniso_label
_atom_site_aniso_U_11
_atom_site_aniso_U_22
_atom_site_aniso_U_33
_atom_site_aniso_U_23
_atom_site_aniso_U_13
_atom_site_aniso_U_12
O1 0.0541(17) 0.086(2) 0.0469(17) 0.0072(14) 0.0108(14) -0.0037(15)
O2 0.0403(14) 0.0537(16) 0.0627(17) 0.0064(13) 0.0166(12) -0.0130(12)
O3 0.0478(16) 0.0536(18) 0.104(3) -0.0125(16) 0.0203(16) -0.0040(13)
O4 0.0382(16) 0.083(2) 0.091(2) 0.0037(18) 0.0074(16) 0.0057(15)
O5 0.0514(18) 0.084(2) 0.096(3) -0.0289(19) 0.0321(18) -0.0049(16)
N1 0.0249(13) 0.0390(15) 0.0533(17) 0.0021(13) 0.0109(12) -0.0018(11)
N2 0.0352(17) 0.0355(16) 0.084(3) -0.0050(15) 0.0228(18) 0.0011(13)
C1 0.0311(17) 0.0323(17) 0.064(2) -0.0039(15) 0.0135(16) -0.0019(13)
C2 0.0318(16) 0.0334(17) 0.0443(18) -0.0001(13) 0.0126(13) 0.0006(13)
C3 0.0288(15) 0.0350(17) 0.0414(17) -0.0007(13) 0.0110(13) 0.0015(13)
C4 0.0322(17) 0.0321(17) 0.0494(19) -0.0029(14) 0.0120(14) -0.0029(13)
C5 0.0376(19) 0.0368(19) 0.061(2) -0.0019(16) 0.0182(16) -0.0030(14)
C6 0.0296(17) 0.0393(19) 0.068(2) -0.0050(16) 0.0171(16) 0.0000(14)
C7 0.0334(17) 0.0335(17) 0.056(2) -0.0007(15) 0.0184(15) -0.0022(13)
C8 0.051(2) 0.048(2) 0.056(2) -0.0034(18) 0.0171(18) 0.0001(17)
C9 0.051(2) 0.050(2) 0.080(3) 0.019(2) 0.013(2) 0.0021(19)
C10 0.043(2) 0.035(2) 0.108(4) 0.005(2) 0.021(2) 0.0032(16)
C11 0.070(3) 0.048(2) 0.087(3) -0.025(2) 0.025(3) -0.001(2)
C12 0.061(3) 0.052(2) 0.053(2) -0.0043(18) 0.0149(19) 0.0039(19)
C13 0.0338(17) 0.0332(17) 0.045(2) -0.0014(14) 0.0105(15) 0.0043(13)
C14 0.062(3) 0.061(3) 0.094(4) 0.019(2) 0.043(3) -0.002(2)
C15 0.0318(16) 0.0422(18) 0.0369(17) 0.0053(14) 0.0109(13) 0.0047(14)
C16 0.0337(18) 0.052(2) 0.050(2) 0.0068(17) 0.0139(15) 0.0082(15)
C17 0.049(2) 0.050(2) 0.059(2) 0.0037(18) 0.0197(18) 0.0184(18)
C18 0.051(2) 0.0348(18) 0.062(2) 0.0031(16) 0.0167(18) 0.0092(16)
C19 0.0402(19) 0.0362(18) 0.055(2) 0.0034(15) 0.0140(16) 0.0011(15)
C20 0.0318(16) 0.0373(17) 0.0366(17) 0.0045(13) 0.0090(13) 0.0032(13)

loop_
_atom_type_symbol
_atom_type_description
_atom_type_scat_dispersion_real
_atom_type_scat_dispersion_imag
_atom_type_scat_source
C C 0.0033 0.0016 'International Tables Vol C Tables 4.2.6.8 and 6.1.1.4'
H H 0.0000 0.0000 'International Tables Vol C Tables 4.2.6.8 and 6.1.1.4'
N N 0.0061 0.0033 'International Tables Vol C Tables 4.2.6.8 and 6.1.1.4'
O O 0.0106 0.0060 'International Tables Vol C Tables 4.2.6.8 and 6.1.1.4'

loop_
_geom_angle_atom_site_label_1
_geom_angle_atom_site_label_2
_geom_angle_atom_site_label_3
_geom_angle
C13 O2 C14 117.2(3)
C1 O3 H3 109.5
C3 N1 C15 108.6(3)
C3 N1 H1 125.7
C15 N1 H1 125.7
O5 N2 O4 123.4(3)
O5 N2 C6 119.7(4)
O4 N2 C6 116.8(3)
O3 C1 C2 116.1(3)
O3 C1 C6 114.0(3)
C2 C1 C6 106.6(3)
O3 C1 H1A 106.5
C2 C1 H1A 106.5
C6 C1 H1A 106.5
C3 C2 C20 107.1(3)
C3 C2 C1 122.9(3)
C20 C2 C1 130.0(3)
C2 C3 N1 110.0(3)
C2 C3 C4 126.4(3)
N1 C3 C4 123.5(3)
C3 C4 C13 107.3(3)
C3 C4 C5 110.1(3)
C13 C4 C5 116.6(3)
C3 C4 H4 107.5
C13 C4 H4 107.5
C5 C4 H4 107.5
C7 C5 C6 114.6(3)
C7 C5 C4 112.0(3)
C6 C5 C4 111.3(3)
C7 C5 H5 106.1
C6 C5 H5 106.1
C4 C5 H5 106.1
N2 C6 C5 110.2(3)
N2 C6 C1 105.5(3)
C5 C6 C1 112.7(3)
N2 C6 H6 109.4
C5 C6 H6 109.4
C1 C6 H6 109.4
C8 C7 C12 117.9(4)
C8 C7 C5 125.6(3)
C12 C7 C5 116.4(3)
C7 C8 C9 121.3(4)
C7 C8 H8 119.3
C9 C8 H8 119.3
C10 C9 C8 120.3(4)
C10 C9 H9 119.8
C8 C9 H9 119.8
C9 C10 C11 119.5(4)
C9 C10 H10 120.2
C11 C10 H10 120.2
C10 C11 C12 120.6(4)
C10 C11 H11 119.7
C12 C11 H11 119.7
C11 C12 C7 120.4(4)
C11 C12 H12 119.8
C7 C12 H12 119.8
O1 C13 O2 125.1(3)
O1 C13 C4 124.7(3)
O2 C13 C4 110.1(3)
O2 C14 H14A 109.5
O2 C14 H14B 109.5
H14A C14 H14B 109.5
O2 C14 H14C 109.5
H14A C14 H14C 109.5
H14B C14 H14C 109.5
N1 C15 C16 130.3(3)
N1 C15 C20 107.5(3)
C16 C15 C20 122.2(3)
C17 C16 C15 116.9(3)
C17 C16 H16 121.6
C15 C16 H16 121.6
C16 C17 C18 122.1(3)
C16 C17 H17 118.9
C18 C17 H17 118.9
C19 C18 C17 121.4(4)
C19 C18 H18 119.3
C17 C18 H18 119.3
C18 C19 C20 118.3(3)
C18 C19 H19 120.8
C20 C19 H19 120.8
C19 C20 C15 119.1(3)
C19 C20 C2 134.1(3)
C15 C20 C2 106.7(3)

loop_
_geom_bond_atom_site_label_1
_geom_bond_atom_site_label_2
_geom_bond_distance
O1 C13 1.197(4)
O2 C13 1.324(4)
O2 C14 1.431(5)
O3 C1 1.373(5)
O3 H3 0.8400
O4 N2 1.215(5)
O5 N2 1.213(5)
N1 C3 1.374(4)
N1 C15 1.379(5)
N1 H1 0.8800
N2 C6 1.507(4)
C1 C2 1.493(5)
C1 C6 1.542(5)
C1 H1A 1.0000
C2 C3 1.359(5)
C2 C20 1.429(5)
C3 C4 1.509(5)
C4 C13 1.510(5)
C4 C5 1.559(5)
C4 H4 1.0000
C5 C7 1.517(5)
C5 C6 1.518(5)
C5 H5 1.0000
C6 H6 1.0000
C7 C8 1.375(6)
C7 C12 1.394(6)
C8 C9 1.379(6)
C8 H8 0.9500
C9 C10 1.365(7)
C9 H9 0.9500
C10 C11 1.372(7)
C10 H10 0.9500
C11 C12 1.379(6)
C11 H11 0.9500
C12 H12 0.9500
C14 H14A 0.9800
C14 H14B 0.9800
C14 H14C 0.9800
C15 C16 1.395(5)
C15 C20 1.412(5)
C16 C17 1.375(6)
C16 H16 0.9500
C17 C18 1.391(6)
C17 H17 0.9500
C18 C19 1.378(5)
C18 H18 0.9500
C19 C20 1.405(5)
C19 H19 0.9500

loop_
_geom_torsion_atom_site_label_1
_geom_torsion_atom_site_label_2
_geom_torsion_atom_site_label_3
_geom_torsion_atom_site_label_4
_geom_torsion
O3 C1 C2 C3 155.0(4)
C6 C1 C2 C3 26.7(5)
O3 C1 C2 C20 -25.1(6)
C6 C1 C2 C20 -153.4(4)
C20 C2 C3 N1 -0.3(4)
C1 C2 C3 N1 179.7(3)
C20 C2 C3 C4 176.9(3)
C1 C2 C3 C4 -3.1(6)
C15 N1 C3 C2 1.3(4)
C15 N1 C3 C4 -175.9(3)
C2 C3 C4 C13 -121.7(4)
N1 C3 C4 C13 55.1(4)
C2 C3 C4 C5 6.2(5)
N1 C3 C4 C5 -177.0(3)
C3 C4 C5 C7 -164.0(3)
C13 C4 C5 C7 -41.5(4)
C3 C4 C5 C6 -34.3(4)
C13 C4 C5 C6 88.3(4)
O5 N2 C6 C5 -47.8(5)
O4 N2 C6 C5 136.1(4)
O5 N2 C6 C1 74.1(4)
O4 N2 C6 C1 -101.9(4)
C7 C5 C6 N2 -51.5(4)
C4 C5 C6 N2 -179.9(3)
C7 C5 C6 C1 -169.2(3)
C4 C5 C6 C1 62.5(4)
O3 C1 C6 N2 54.2(4)
C2 C1 C6 N2 -176.3(3)
O3 C1 C6 C5 174.6(3)
C2 C1 C6 C5 -55.9(4)
C6 C5 C7 C8 -36.0(5)
C4 C5 C7 C8 92.1(4)
C6 C5 C7 C12 144.0(4)
C4 C5 C7 C12 -88.0(4)
C12 C7 C8 C9 0.9(6)
C5 C7 C8 C9 -179.2(4)
C7 C8 C9 C10 -0.3(6)
C8 C9 C10 C11 -0.5(7)
C9 C10 C11 C12 0.7(7)
C10 C11 C12 C7 -0.1(7)
C8 C7 C12 C11 -0.7(6)
C5 C7 C12 C11 179.4(4)
C14 O2 C13 O1 -3.8(6)
C14 O2 C13 C4 171.9(3)
C3 C4 C13 O1 83.3(4)
C5 C4 C13 O1 -40.7(5)
C3 C4 C13 O2 -92.4(3)
C5 C4 C13 O2 143.5(3)
C3 N1 C15 C16 176.9(4)
C3 N1 C15 C20 -1.8(4)
N1 C15 C16 C17 -178.8(4)
C20 C15 C16 C17 -0.3(5)
C15 C16 C17 C18 -0.5(6)
C16 C17 C18 C19 0.6(6)
C17 C18 C19 C20 0.2(6)
C18 C19 C20 C15 -0.9(5)
C18 C19 C20 C2 176.7(4)
N1 C15 C20 C19 179.9(3)
C16 C15 C20 C19 1.0(5)
N1 C15 C20 C2 1.7(4)
C16 C15 C20 C2 -177.2(3)
C3 C2 C20 C19 -178.7(4)
C1 C2 C20 C19 1.3(7)
C3 C2 C20 C15 -0.9(4)
C1 C2 C20 C15 179.2(4)
